data_2311798
loop_
_publ_author_name
'Truong, Khai Nghi'
'Merkens, Carina'
'Englert, Ulli'

_publ_section_title
;
 3-(Pyridin-4-yl)acetylacetone: a donor ligand towards mercury(II) halides
 and a versatile linker for complex materials.
;
_journal_coeditor_code BM5094SUP1
_journal_issue 'Pt 5'
_journal_name_full 'Acta crystallographica Section B, Structural science, crystal engineering and materials'
_journal_page_first 981
_journal_page_last 991
_journal_paper_doi 10.1107/S2052520617011118
_journal_volume 73
_journal_year 2017
_chemical_formula_moiety
;
2(C30 H30 Al Br4 Hg2 N3 O6), 4(C6 H5 Cl), 2(O0.50), 2(O0.50), 2(O0.50), 2(O0.50), 2(O0.50)'
;
_chemical_formula_sum 'C84 H80 Al2 Br8 Cl4 Hg4 N6 O17'
_chemical_formula_weight 3082.94
_space_group_crystal_system monoclinic
_space_group_IT_number 14
_space_group_name_Hall '-P 2ybc'
_space_group_name_H-M_alt 'P 1 21/c 1'
_atom_sites_solution_hydrogens geom
_audit_creation_method SHELXL-2014/7
_cell_angle_alpha 90
_cell_angle_beta 107.435(4)
_cell_angle_gamma 90
_cell_formula_units_Z 2
_cell_length_a 16.7982(18)
_cell_length_b 24.3995(19)
_cell_length_c 13.9346(15)
_cell_measurement_reflns_used 1903
_cell_measurement_temperature 100(2)
_cell_measurement_theta_max 19.53
_cell_measurement_theta_min 2.27
_cell_volume 5448.9(9)
_computing_cell_refinement 'SMART (Bruker, 2001)'
_computing_data_collection 'SMART (Bruker, 2001)'
_computing_data_reduction 'SAINT-Plus (Bruker, 2009)'
_computing_molecular_graphics 'PLATON (Spek, 2009)'
_computing_publication_material 'SHELXL2013 (Sheldrick, 2015)'
_computing_structure_refinement 'SHELXL2013 (Sheldrick, 2015)'
_computing_structure_solution 'SHELXS2013 (Sheldrick, 2008)'
_diffrn_ambient_temperature 100(2)
_diffrn_measured_fraction_theta_full 0.999
_diffrn_measured_fraction_theta_max 0.990
_diffrn_measurement_device_type 'CCD area detector'
_diffrn_measurement_method '/w scans'
_diffrn_radiation_monochromator 'multilayer optics'
_diffrn_radiation_source microsource
_diffrn_radiation_type MoK\a
_diffrn_radiation_wavelength 0.71073
_diffrn_reflns_av_R_equivalents 0.1564
_diffrn_reflns_av_unetI/netI 0.1222
_diffrn_reflns_Laue_measured_fraction_full 0.999
_diffrn_reflns_Laue_measured_fraction_max 0.990
_diffrn_reflns_limit_h_max 21
_diffrn_reflns_limit_h_min -21
_diffrn_reflns_limit_k_max 30
_diffrn_reflns_limit_k_min -30
_diffrn_reflns_limit_l_max 17
_diffrn_reflns_limit_l_min -17
_diffrn_reflns_number 66382
_diffrn_reflns_point_group_measured_fraction_full 0.999
_diffrn_reflns_point_group_measured_fraction_max 0.990
_diffrn_reflns_theta_full 25.242
_diffrn_reflns_theta_max 26.633
_diffrn_reflns_theta_min 1.868
_exptl_absorpt_coefficient_mu 8.723
_exptl_absorpt_correction_T_max 0.7454
_exptl_absorpt_correction_T_min 0.4432
_exptl_absorpt_correction_type multi-scan
_exptl_absorpt_process_details SADABS
_exptl_crystal_colour colourless
_exptl_crystal_density_diffrn 1.879
_exptl_crystal_description rod
_exptl_crystal_F_000 2912
_exptl_crystal_size_max 0.260
_exptl_crystal_size_mid 0.140
_exptl_crystal_size_min 0.130
_refine_diff_density_max 5.007
_refine_diff_density_min -2.988
_refine_diff_density_rms 0.284
_refine_ls_extinction_coef 0.00138(11)
_refine_ls_extinction_expression Fc^*^=kFc[1+0.001xFc^2^\l^3^/sin(2\q)]^-1/4^
_refine_ls_extinction_method 'SHELXL-2014/7 (Sheldrick 2014'
_refine_ls_goodness_of_fit_ref 1.072
_refine_ls_hydrogen_treatment constr
_refine_ls_matrix_type full
_refine_ls_number_parameters 305
_refine_ls_number_reflns 11349
_refine_ls_number_restraints 0
_refine_ls_restrained_S_all 1.072
_refine_ls_R_factor_all 0.1302
_refine_ls_R_factor_gt 0.0720
_refine_ls_shift/su_max 0.004
_refine_ls_shift/su_mean 0.000
_refine_ls_structure_factor_coef Fsqd
_refine_ls_weighting_details 'w=1/[\s^2^(Fo^2^)+(0.0983P)^2^] where P=(Fo^2^+2Fc^2^)/3'
_refine_ls_weighting_scheme calc
_refine_ls_wR_factor_gt 0.1863
_refine_ls_wR_factor_ref 0.2034
_reflns_Friedel_coverage 0.000
_reflns_number_gt 6418
_reflns_number_total 11349
_reflns_threshold_expression 'I > 2\s(I)'
_cod_data_source_file bm5094sup1.cif
_cod_data_source_block 6c
_cod_original_sg_symbol_H-M 'P 21/c'
_cod_database_code 2311798
_shelx_shelxl_version_number 2014/7
_shelx_space_group_comment
;
The symmetry employed for this shelxl refinement is uniquely defined
by the following loop, which should always be used as a source of
symmetry information in preference to the above space-group names.
They are only intended as comments.
;
_shelx_estimated_absorpt_t_min 0.210
_shelx_estimated_absorpt_t_max 0.397

loop_
_space_group_symop_operation_xyz
'x, y, z'
'-x, y+1/2, -z+1/2'
'-x, -y, -z'
'x, -y-1/2, z-1/2'

loop_
_atom_site_label
_atom_site_type_symbol
_atom_site_fract_x
_atom_site_fract_y
_atom_site_fract_z
_atom_site_U_iso_or_equiv
_atom_site_adp_type
_atom_site_occupancy
_atom_site_site_symmetry_order
_atom_site_calc_flag
_atom_site_refinement_flags_posn
_atom_site_refinement_flags_adp
_atom_site_refinement_flags_occupancy
_atom_site_disorder_assembly
_atom_site_disorder_group
Hg1 Hg 0.25690(3) 0.81790(2) 1.02371(4) 0.02894(18) Uani 1 1 d . . . . .
Hg2 Hg 1.13932(4) 0.82469(3) 0.47212(4) 0.0381(2) Uani 1 1 d . . . . .
Br1 Br 0.13734(9) 0.77870(6) 0.87564(10) 0.0349(4) Uani 1 1 d . . . . .
Br2 Br 0.25274(11) 0.85272(7) 1.18815(10) 0.0444(4) Uani 1 1 d . . . . .
Br3 Br 1.26553(9) 0.80989(6) 0.62097(11) 0.0352(4) Uani 1 1 d . . . . .
Br4 Br 1.08381(11) 0.88955(7) 0.33206(11) 0.0466(4) Uani 1 1 d . . . . .
Al1 Al 0.6971(2) 0.68817(15) 0.7478(3) 0.0192(8) Uiso 1 1 d . . . . .
Cl2 Cl 0.4906(3) 0.5820(2) 0.8528(4) 0.0653(13) Uani 1 1 d . . . . .
Cl1 Cl 0.5869(3) 0.5864(2) 0.3574(4) 0.0739(15) Uani 1 1 d . . . . .
O1 O 0.6861(6) 0.6859(3) 0.8775(6) 0.0231(19) Uiso 1 1 d . . . . .
O2 O 0.6147(5) 0.7419(3) 0.7118(5) 0.0184(18) Uiso 1 1 d . . . . .
O3 O 0.7087(5) 0.6901(3) 0.6179(6) 0.0203(19) Uiso 1 1 d . . . . .
O4 O 0.7821(5) 0.7411(3) 0.7879(6) 0.024(2) Uiso 1 1 d . . . . .
O5 O 0.7784(5) 0.6339(3) 0.7850(6) 0.0215(19) Uiso 1 1 d . . . . .
O6 O 0.6145(6) 0.6344(3) 0.7011(6) 0.024(2) Uiso 1 1 d . . . . .
O7A O 0.989(2) 0.6069(13) 0.538(3) 0.093(5) Uiso 0.5 1 d . U P A 1
O7B O 0.970(2) 0.5832(13) 0.515(2) 0.093(5) Uiso 0.5 1 d . U P B 2
O8A O 1.009(2) 0.4434(13) 0.751(2) 0.093(5) Uiso 0.5 1 d . U P C 1
O8B O 0.959(2) 0.4097(13) 0.762(2) 0.093(5) Uiso 0.5 1 d . U P D 2
O9 O 1.0211(12) 0.4841(7) 0.9685(13) 0.034(5) Uiso 0.5 1 d . . P E -1
N1 N 0.3662(7) 0.7852(4) 0.9736(7) 0.023(2) Uiso 1 1 d . . . . .
N2 N 1.0315(7) 0.7943(4) 0.5337(7) 0.023(2) Uiso 1 1 d . . . . .
N3 N 0.7241(7) 0.4045(4) 0.5552(8) 0.029(3) Uiso 1 1 d . . . . .
C1 C 0.6270(9) 0.6848(5) 1.0109(9) 0.027(3) Uiso 1 1 d . . . . .
H1A H 0.5775 0.6625 1.0060 0.040 Uiso 1 1 calc R U . . .
H1B H 0.6272 0.7168 1.0535 0.040 Uiso 1 1 calc R U . . .
H1C H 0.6773 0.6629 1.0406 0.040 Uiso 1 1 calc R U . . .
C2 C 0.6257(8) 0.7034(5) 0.9087(8) 0.020(3) Uiso 1 1 d . . . . .
C3 C 0.5627(8) 0.7392(5) 0.8534(9) 0.023(3) Uiso 1 1 d . . . . .
C4 C 0.5629(8) 0.7568(5) 0.7576(9) 0.024(3) Uiso 1 1 d . . . . .
C5 C 0.4956(9) 0.7982(6) 0.6986(10) 0.034(3) Uiso 1 1 d . . . . .
H5A H 0.5173 0.8191 0.6519 0.051 Uiso 1 1 calc R U . . .
H5B H 0.4816 0.8233 0.7460 0.051 Uiso 1 1 calc R U . . .
H5C H 0.4454 0.7782 0.6607 0.051 Uiso 1 1 calc R U . . .
C6 C 0.4963(8) 0.7545(5) 0.8958(8) 0.022(3) Uiso 1 1 d . . . . .
C7 C 0.4153(9) 0.7324(5) 0.8565(9) 0.027(3) Uiso 1 1 d . . . . .
H7 H 0.4034 0.7070 0.8024 0.032 Uiso 1 1 calc R U . . .
C8 C 0.3514(9) 0.7488(5) 0.8989(9) 0.030(3) Uiso 1 1 d . . . . .
H8 H 0.2972 0.7335 0.8732 0.036 Uiso 1 1 calc R U . . .
C9 C 0.4416(8) 0.8049(5) 1.0131(9) 0.024(3) Uiso 1 1 d . . . . .
H9 H 0.4513 0.8291 1.0688 0.029 Uiso 1 1 calc R U . . .
C10 C 0.5095(9) 0.7914(6) 0.9762(9) 0.031(3) Uiso 1 1 d . . . . .
H10 H 0.5629 0.8072 1.0056 0.037 Uiso 1 1 calc R U . . .
C11 C 0.7721(9) 0.6854(5) 0.4902(9) 0.025(3) Uiso 1 1 d . . . . .
H11A H 0.8213 0.6622 0.4979 0.037 Uiso 1 1 calc R U . . .
H11B H 0.7736 0.7163 0.4459 0.037 Uiso 1 1 calc R U . . .
H11C H 0.7215 0.6638 0.4608 0.037 Uiso 1 1 calc R U . . .
C12 C 0.7720(8) 0.7065(5) 0.5909(9) 0.021(3) Uiso 1 1 d . . . . .
C13 C 0.8353(8) 0.7377(5) 0.6496(8) 0.018(3) Uiso 1 1 d . . . . .
C14 C 0.8369(8) 0.7559(5) 0.7464(8) 0.017(3) Uiso 1 1 d . . . . .
C15 C 0.9030(8) 0.7937(5) 0.8072(9) 0.025(3) Uiso 1 1 d . . . . .
H15A H 0.8792 0.8176 0.8481 0.038 Uiso 1 1 calc R U . . .
H15B H 0.9245 0.8161 0.7621 0.038 Uiso 1 1 calc R U . . .
H15C H 0.9487 0.7722 0.8514 0.038 Uiso 1 1 calc R U . . .
C16 C 0.9035(8) 0.7582(5) 0.6070(8) 0.019(3) Uiso 1 1 d . . . . .
C17 C 0.9825(8) 0.7357(5) 0.6413(9) 0.027(3) Uiso 1 1 d . . . . .
H17 H 0.9946 0.7068 0.6892 0.032 Uiso 1 1 calc R U . . .
C18 C 1.0447(9) 0.7572(5) 0.6027(9) 0.025(3) Uiso 1 1 d . . . . .
H18 H 1.0998 0.7434 0.6292 0.030 Uiso 1 1 calc R U . . .
C19 C 0.9511(8) 0.8149(5) 0.4958(9) 0.023(3) Uiso 1 1 d . . . . .
H19 H 0.9398 0.8415 0.4436 0.027 Uiso 1 1 calc R U . . .
C20 C 0.8872(8) 0.7977(5) 0.5323(8) 0.022(3) Uiso 1 1 d . . . . .
H20 H 0.8328 0.8128 0.5064 0.026 Uiso 1 1 calc R U . . .
C21 C 0.8576(11) 0.5578(7) 0.7675(12) 0.052(4) Uiso 1 1 d . . . . .
H21A H 0.9003 0.5799 0.8152 0.078 Uiso 1 1 calc R U . . .
H21B H 0.8731 0.5528 0.7056 0.078 Uiso 1 1 calc R U . . .
H21C H 0.8534 0.5219 0.7972 0.078 Uiso 1 1 calc R U . . .
C22 C 0.7747(9) 0.5867(5) 0.7434(9) 0.027(3) Uiso 1 1 d . . . . .
C23 C 0.7022(9) 0.5620(6) 0.6860(9) 0.029(3) Uiso 1 1 d . . . . .
C24 C 0.6258(8) 0.5868(5) 0.6697(9) 0.023(3) Uiso 1 1 d . . . . .
C25 C 0.5443(9) 0.5563(6) 0.6175(10) 0.032(3) Uiso 1 1 d . . . . .
H25A H 0.4990 0.5711 0.6406 0.048 Uiso 1 1 calc R U . . .
H25B H 0.5513 0.5172 0.6340 0.048 Uiso 1 1 calc R U . . .
H25C H 0.5306 0.5610 0.5445 0.048 Uiso 1 1 calc R U . . .
C26 C 0.7082(9) 0.5065(5) 0.6390(9) 0.027(3) Uiso 1 1 d . . . . .
C27 C 0.6923(10) 0.4589(6) 0.6819(11) 0.039(4) Uiso 1 1 d . . . . .
H27 H 0.6738 0.4597 0.7399 0.047 Uiso 1 1 calc R U . . .
C28 C 0.7037(11) 0.4099(7) 0.6394(12) 0.050(4) Uiso 1 1 d . . . . .
H28 H 0.6962 0.3773 0.6730 0.060 Uiso 1 1 calc R U . . .
C29 C 0.7398(10) 0.4518(6) 0.5141(11) 0.038(4) Uiso 1 1 d . . . . .
H29 H 0.7565 0.4498 0.4547 0.045 Uiso 1 1 calc R U . . .
C30 C 0.7331(10) 0.5031(6) 0.5532(11) 0.042(4) Uiso 1 1 d . . . . .
H30 H 0.7452 0.5353 0.5219 0.050 Uiso 1 1 calc R U . . .
C31 C 0.6586(11) 0.5694(7) 0.2915(12) 0.052(4) Uiso 1 1 d . . . . .
C32 C 0.6986(11) 0.6085(8) 0.2578(11) 0.052(4) Uiso 1 1 d . . . . .
H32 H 0.6898 0.6460 0.2695 0.062 Uiso 1 1 calc R U . . .
C33 C 0.7529(12) 0.5934(8) 0.2057(13) 0.062(5) Uiso 1 1 d . . . . .
H33 H 0.7827 0.6205 0.1814 0.074 Uiso 1 1 calc R U . . .
C34 C 0.7635(14) 0.5386(9) 0.1891(15) 0.078(6) Uiso 1 1 d . . . . .
H34 H 0.7996 0.5279 0.1514 0.094 Uiso 1 1 calc R U . . .
C35 C 0.7244(15) 0.5013(10) 0.2249(16) 0.085(7) Uiso 1 1 d . . . . .
H35 H 0.7341 0.4639 0.2131 0.103 Uiso 1 1 calc R U . . .
C36 C 0.6698(13) 0.5133(8) 0.2788(14) 0.070(6) Uiso 1 1 d . . . . .
H36 H 0.6422 0.4859 0.3052 0.083 Uiso 1 1 calc R U . . .
C37 C 0.5700(11) 0.5320(7) 0.8920(12) 0.048(4) Uiso 1 1 d . . . . .
C38 C 0.5449(13) 0.4770(8) 0.9063(14) 0.065(5) Uiso 1 1 d . . . . .
H38 H 0.4883 0.4664 0.8936 0.078 Uiso 1 1 calc R U . . .
C39 C 0.6119(13) 0.4405(8) 0.9408(13) 0.064(5) Uiso 1 1 d . . . . .
H39 H 0.5986 0.4035 0.9513 0.077 Uiso 1 1 calc R U . . .
C40 C 0.6920(14) 0.4527(8) 0.9601(13) 0.068(6) Uiso 1 1 d . . . . .
H40 H 0.7340 0.4257 0.9835 0.082 Uiso 1 1 calc R U . . .
C41 C 0.7127(14) 0.5069(8) 0.9451(14) 0.068(5) Uiso 1 1 d . . . . .
H41 H 0.7697 0.5170 0.9593 0.082 Uiso 1 1 calc R U . . .
C42 C 0.6494(11) 0.5469(7) 0.9087(12) 0.054(5) Uiso 1 1 d . . . . .
H42 H 0.6634 0.5835 0.8966 0.064 Uiso 1 1 calc R U . . .

loop_
_atom_site_aniso_label
_atom_site_aniso_U_11
_atom_site_aniso_U_22
_atom_site_aniso_U_33
_atom_site_aniso_U_23
_atom_site_aniso_U_13
_atom_site_aniso_U_12
Hg1 0.0223(3) 0.0381(3) 0.0321(3) 0.0033(2) 0.0168(2) 0.0034(3)
Hg2 0.0138(3) 0.0614(5) 0.0395(3) 0.0151(3) 0.0090(2) -0.0050(3)
Br1 0.0125(7) 0.0587(10) 0.0322(7) 0.0096(7) 0.0048(6) -0.0002(7)
Br2 0.0602(12) 0.0450(10) 0.0310(8) 0.0047(7) 0.0184(8) 0.0108(8)
Br3 0.0141(7) 0.0471(10) 0.0406(8) -0.0032(7) 0.0026(6) -0.0032(7)
Br4 0.0384(10) 0.0600(11) 0.0420(9) 0.0127(8) 0.0132(7) 0.0028(8)
Cl2 0.061(3) 0.064(3) 0.073(3) 0.008(2) 0.024(3) -0.001(3)
Cl1 0.069(4) 0.078(4) 0.067(3) 0.010(3) 0.011(3) -0.009(3)

loop_
_atom_type_symbol
_atom_type_description
_atom_type_scat_dispersion_real
_atom_type_scat_dispersion_imag
_atom_type_scat_source
C C 0.0033 0.0016 'International Tables Vol C Tables 4.2.6.8 and 6.1.1.4'
H H 0.0000 0.0000 'International Tables Vol C Tables 4.2.6.8 and 6.1.1.4'
N N 0.0061 0.0033 'International Tables Vol C Tables 4.2.6.8 and 6.1.1.4'
O O 0.0106 0.0060 'International Tables Vol C Tables 4.2.6.8 and 6.1.1.4'
Al Al 0.0645 0.0514 'International Tables Vol C Tables 4.2.6.8 and 6.1.1.4'
Cl Cl 0.1484 0.1585 'International Tables Vol C Tables 4.2.6.8 and 6.1.1.4'
Br Br -0.2901 2.4595 'International Tables Vol C Tables 4.2.6.8 and 6.1.1.4'
Hg Hg -2.3894 9.2266 'International Tables Vol C Tables 4.2.6.8 and 6.1.1.4'

loop_
_geom_angle_atom_site_label_1
_geom_angle_atom_site_label_2
_geom_angle_atom_site_label_3
_geom_angle
_geom_angle_site_symmetry_1
_geom_angle_site_symmetry_3
N1 Hg1 N3 86.6(4) . 2_656
N1 Hg1 Br2 130.6(3) . .
N3 Hg1 Br2 99.4(2) 2_656 .
N1 Hg1 Br1 97.4(3) . .
N3 Hg1 Br1 97.8(3) 2_656 .
Br2 Hg1 Br1 129.50(6) . .
N2 Hg2 Br4 110.0(3) . .
N2 Hg2 Br3 101.9(3) . .
Br4 Hg2 Br3 140.50(6) . .
N2 Hg2 Br1 89.5(2) . 4_675
Br4 Hg2 Br1 104.24(5) . 4_675
Br3 Hg2 Br1 98.62(5) . 4_675
Hg1 Br1 Hg2 93.11(4) . 4_476
O5 Al1 O2 179.0(4) . .
O5 Al1 O1 89.2(4) . .
O2 Al1 O1 90.1(4) . .
O5 Al1 O3 90.4(4) . .
O2 Al1 O3 90.3(4) . .
O1 Al1 O3 179.6(5) . .
O5 Al1 O6 90.2(4) . .
O2 Al1 O6 89.2(4) . .
O1 Al1 O6 92.1(4) . .
O3 Al1 O6 87.9(4) . .
O5 Al1 O4 88.7(4) . .
O2 Al1 O4 91.9(4) . .
O1 Al1 O4 91.1(4) . .
O3 Al1 O4 88.9(4) . .
O6 Al1 O4 176.6(4) . .
C2 O1 Al1 129.1(8) . .
C4 O2 Al1 129.0(8) . .
C12 O3 Al1 128.3(8) . .
C14 O4 Al1 130.2(8) . .
C22 O5 Al1 125.5(8) . .
C24 O6 Al1 125.7(9) . .
C9 N1 C8 120.2(11) . .
C9 N1 Hg1 120.3(8) . .
C8 N1 Hg1 119.4(9) . .
C18 N2 C19 117.9(11) . .
C18 N2 Hg2 121.0(9) . .
C19 N2 Hg2 121.1(8) . .
C28 N3 C29 115.4(13) . .
C28 N3 Hg1 125.9(10) . 2_646
C29 N3 Hg1 118.6(9) . 2_646
C2 C1 H1A 109.5 . .
C2 C1 H1B 109.5 . .
H1A C1 H1B 109.5 . .
C2 C1 H1C 109.5 . .
H1A C1 H1C 109.5 . .
H1B C1 H1C 109.5 . .
O1 C2 C3 123.9(10) . .
O1 C2 C1 115.7(11) . .
C3 C2 C1 120.3(11) . .
C4 C3 C2 119.5(11) . .
C4 C3 C6 121.9(12) . .
C2 C3 C6 118.5(11) . .
O2 C4 C3 125.8(12) . .
O2 C4 C5 114.7(10) . .
C3 C4 C5 119.5(11) . .
C4 C5 H5A 109.5 . .
C4 C5 H5B 109.5 . .
H5A C5 H5B 109.5 . .
C4 C5 H5C 109.5 . .
H5A C5 H5C 109.5 . .
H5B C5 H5C 109.5 . .
C10 C6 C7 117.3(12) . .
C10 C6 C3 122.0(12) . .
C7 C6 C3 120.7(11) . .
C6 C7 C8 119.3(12) . .
C6 C7 H7 120.4 . .
C8 C7 H7 120.4 . .
N1 C8 C7 121.5(13) . .
N1 C8 H8 119.3 . .
C7 C8 H8 119.3 . .
N1 C9 C10 122.8(12) . .
N1 C9 H9 118.6 . .
C10 C9 H9 118.6 . .
C6 C10 C9 119.0(13) . .
C6 C10 H10 120.5 . .
C9 C10 H10 120.5 . .
C12 C11 H11A 109.5 . .
C12 C11 H11B 109.5 . .
H11A C11 H11B 109.5 . .
C12 C11 H11C 109.5 . .
H11A C11 H11C 109.5 . .
H11B C11 H11C 109.5 . .
O3 C12 C13 124.0(11) . .
O3 C12 C11 113.5(11) . .
C13 C12 C11 122.4(11) . .
C12 C13 C14 122.5(11) . .
C12 C13 C16 119.4(10) . .
C14 C13 C16 117.8(10) . .
O4 C14 C13 122.2(11) . .
O4 C14 C15 115.5(10) . .
C13 C14 C15 122.3(11) . .
C14 C15 H15A 109.5 . .
C14 C15 H15B 109.5 . .
H15A C15 H15B 109.5 . .
C14 C15 H15C 109.5 . .
H15A C15 H15C 109.5 . .
H15B C15 H15C 109.5 . .
C17 C16 C20 119.3(11) . .
C17 C16 C13 119.4(11) . .
C20 C16 C13 121.2(11) . .
C16 C17 C18 117.6(12) . .
C16 C17 H17 121.2 . .
C18 C17 H17 121.2 . .
N2 C18 C17 124.3(13) . .
N2 C18 H18 117.8 . .
C17 C18 H18 117.8 . .
C20 C19 N2 121.6(11) . .
C20 C19 H19 119.2 . .
N2 C19 H19 119.2 . .
C19 C20 C16 119.1(12) . .
C19 C20 H20 120.4 . .
C16 C20 H20 120.4 . .
C22 C21 H21A 109.5 . .
C22 C21 H21B 109.5 . .
H21A C21 H21B 109.5 . .
C22 C21 H21C 109.5 . .
H21A C21 H21C 109.5 . .
H21B C21 H21C 109.5 . .
O5 C22 C23 124.7(13) . .
O5 C22 C21 113.8(13) . .
C23 C22 C21 121.4(13) . .
C24 C23 C22 121.4(12) . .
C24 C23 C26 120.1(12) . .
C22 C23 C26 118.5(13) . .
O6 C24 C23 124.9(12) . .
O6 C24 C25 113.7(12) . .
C23 C24 C25 121.2(12) . .
C24 C25 H25A 109.5 . .
C24 C25 H25B 109.5 . .
H25A C25 H25B 109.5 . .
C24 C25 H25C 109.5 . .
H25A C25 H25C 109.5 . .
H25B C25 H25C 109.5 . .
C27 C26 C30 118.5(13) . .
C27 C26 C23 121.4(12) . .
C30 C26 C23 120.1(12) . .
C26 C27 C28 118.7(14) . .
C26 C27 H27 120.7 . .
C28 C27 H27 120.7 . .
N3 C28 C27 125.0(15) . .
N3 C28 H28 117.5 . .
C27 C28 H28 117.5 . .
N3 C29 C30 123.8(13) . .
N3 C29 H29 118.1 . .
C30 C29 H29 118.1 . .
C26 C30 C29 118.5(14) . .
C26 C30 H30 120.8 . .
C29 C30 H30 120.8 . .
C32 C31 C36 123.7(18) . .
C32 C31 Cl1 120.7(14) . .
C36 C31 Cl1 115.7(14) . .
C31 C32 C33 118.7(18) . .
C31 C32 H32 120.6 . .
C33 C32 H32 120.6 . .
C34 C33 C32 119(2) . .
C34 C33 H33 120.4 . .
C32 C33 H33 120.4 . .
C35 C34 C33 121(2) . .
C35 C34 H34 119.7 . .
C33 C34 H34 119.7 . .
C34 C35 C36 123(2) . .
C34 C35 H35 118.3 . .
C36 C35 H35 118.3 . .
C35 C36 C31 114.4(19) . .
C35 C36 H36 122.8 . .
C31 C36 H36 122.8 . .
C42 C37 C38 123.3(17) . .
C42 C37 Cl2 119.3(14) . .
C38 C37 Cl2 117.4(14) . .
C39 C38 C37 113.7(19) . .
C39 C38 H38 123.1 . .
C37 C38 H38 123.1 . .
C40 C39 C38 126(2) . .
C40 C39 H39 117.0 . .
C38 C39 H39 117.0 . .
C39 C40 C41 118(2) . .
C39 C40 H40 121.1 . .
C41 C40 H40 121.1 . .
C40 C41 C42 121(2) . .
C40 C41 H41 119.7 . .
C42 C41 H41 119.7 . .
C37 C42 C41 118.5(18) . .
C37 C42 H42 120.8 . .
C41 C42 H42 120.8 . .

loop_
_geom_bond_atom_site_label_1
_geom_bond_atom_site_label_2
_geom_bond_distance
_geom_bond_site_symmetry_2
Hg1 N1 2.295(10) .
Hg1 N3 2.448(11) 2_656
Hg1 Br2 2.4645(15) .
Hg1 Br1 2.5927(15) .
Hg2 N2 2.345(10) .
Hg2 Br4 2.4683(16) .
Hg2 Br3 2.5085(15) .
Hg2 Br1 2.8542(16) 4_675
Br1 Hg2 2.8542(16) 4_476
Al1 O5 1.861(9) .
Al1 O2 1.862(9) .
Al1 O1 1.872(8) .
Al1 O3 1.878(8) .
Al1 O6 1.879(9) .
Al1 O4 1.882(9) .
Cl2 C37 1.767(18) .
Cl1 C31 1.769(18) .
O1 C2 1.291(14) .
O2 C4 1.277(14) .
O3 C12 1.294(14) .
O4 C14 1.277(14) .
O5 C22 1.282(15) .
O6 C24 1.274(14) .
N1 C9 1.311(16) .
N1 C8 1.333(16) .
N2 C18 1.291(15) .
N2 C19 1.388(16) .
N3 C28 1.324(17) .
N3 C29 1.349(17) .
N3 Hg1 2.448(11) 2_646
C1 C2 1.488(16) .
C1 H1A 0.9800 .
C1 H1B 0.9800 .
C1 H1C 0.9800 .
C2 C3 1.410(17) .
C3 C4 1.404(16) .
C3 C6 1.458(17) .
C4 C5 1.554(18) .
C5 H5A 0.9800 .
C5 H5B 0.9800 .
C5 H5C 0.9800 .
C6 C10 1.403(17) .
C6 C7 1.412(18) .
C7 C8 1.428(18) .
C7 H7 0.9500 .
C8 H8 0.9500 .
C9 C10 1.423(18) .
C9 H9 0.9500 .
C10 H10 0.9500 .
C11 C12 1.495(16) .
C11 H11A 0.9800 .
C11 H11B 0.9800 .
C11 H11C 0.9800 .
C12 C13 1.363(17) .
C13 C14 1.412(15) .
C13 C16 1.524(16) .
C14 C15 1.497(17) .
C15 H15A 0.9800 .
C15 H15B 0.9800 .
C15 H15C 0.9800 .
C16 C17 1.382(18) .
C16 C20 1.386(16) .
C17 C18 1.411(17) .
C17 H17 0.9500 .
C18 H18 0.9500 .
C19 C20 1.384(17) .
C19 H19 0.9500 .
C20 H20 0.9500 .
C21 C22 1.51(2) .
C21 H21A 0.9800 .
C21 H21B 0.9800 .
C21 H21C 0.9800 .
C22 C23 1.381(19) .
C23 C24 1.376(18) .
C23 C26 1.521(18) .
C24 C25 1.537(18) .
C25 H25A 0.9800 .
C25 H25B 0.9800 .
C25 H25C 0.9800 .
C26 C27 1.369(19) .
C26 C30 1.381(18) .
C27 C28 1.37(2) .
C27 H27 0.9500 .
C28 H28 0.9500 .
C29 C30 1.38(2) .
C29 H29 0.9500 .
C30 H30 0.9500 .
C31 C32 1.33(2) .
C31 C36 1.40(2) .
C32 C33 1.38(2) .
C32 H32 0.9500 .
C33 C34 1.38(3) .
C33 H33 0.9500 .
C34 C35 1.31(3) .
C34 H34 0.9500 .
C35 C36 1.38(3) .
C35 H35 0.9500 .
C36 H36 0.9500 .
C37 C42 1.33(2) .
C37 C38 1.44(2) .
C38 C39 1.40(3) .
C38 H38 0.9500 .
C39 C40 1.33(3) .
C39 H39 0.9500 .
C40 C41 1.40(2) .
C40 H40 0.9500 .
C41 C42 1.42(2) .
C41 H41 0.9500 .
C42 H42 0.9500 .
